data_7134386
loop_
_publ_author_name
'Pomik\/lo, Dominika'
'Romaniuk, Krzysztof'
'Siero\'n, Les\/law'
'Albrecht, Anna'

_publ_section_title
;
 Electroorganocatalytic asymmetric Diels--Alder cycloaddition of
 hydroquinones with \a,\b-unsaturated aldehydes
;
_journal_issue 36
_journal_name_full 'Chemical Communications'
_journal_page_first 6655
_journal_page_last 6658
_journal_paper_doi 10.1039/D5CC00505A
_journal_volume 61
_journal_year 2025
_chemical_absolute_configuration ad
_chemical_formula_moiety 'C16 H18 O2'
_chemical_formula_sum 'C16 H18 O2'
_chemical_formula_weight 242.30
_chemical_name_systematic
;
(4aR,4bR)-3,4a-dimethyl-4a,4b,5,6,7,8-hexahydrophenanthrene-1,4-dione
;
_space_group_IT_number 19
_space_group_name_Hall 'P 2ac 2ab'
_space_group_name_H-M_alt 'P 21 21 21'
_symmetry_cell_setting orthorhombic
_symmetry_Int_Tables_number 19
_symmetry_space_group_name_Hall 'P 2ac 2ab'
_symmetry_space_group_name_H-M 'P 21 21 21'
_atom_sites_solution_hydrogens geom
_atom_sites_solution_primary difmap
_atom_sites_solution_secondary difmap
_audit_update_record
;
2024-09-11 deposited with the CCDC.	2025-03-19 downloaded from the CCDC.
;
_cell_angle_alpha 90
_cell_angle_beta 90
_cell_angle_gamma 90
_cell_formula_units_Z 4
_cell_length_a 6.3279(1)
_cell_length_b 8.1376(1)
_cell_length_c 25.4842(1)
_cell_measurement_reflns_used 59178
_cell_measurement_temperature 100
_cell_measurement_theta_max 78.602
_cell_measurement_theta_min 3.460
_cell_volume 1312.28(3)
_computing_cell_refinement 'CrysAlisPro 1.171.43.131a (Rigaku OD, 2024)'
_computing_data_collection 'CrysAlisPro 1.171.43.131a (Rigaku OD, 2024)'
_computing_data_reduction 'CrysAlisPro 1.171.43.131a (Rigaku OD, 2024)'
_computing_structure_refinement 'SHELXL-2019/3 (Sheldrick, 2019)'
_diffrn_ambient_environment N~2~
_diffrn_ambient_temperature 100
_diffrn_detector 'Hybrid Pixel Array Detector'
_diffrn_detector_area_resol_mean 5.8140
_diffrn_detector_type 'Pilatus 300K'
_diffrn_measured_fraction_theta_full 0.999
_diffrn_measured_fraction_theta_max 0.999
_diffrn_measurement_device 'four-circle diffractometer'
_diffrn_measurement_device_type 'XtaLAB Synergy, Dualflex, Pilatus 300K'
_diffrn_measurement_method '\w scans'
_diffrn_radiation_monochromator mirror
_diffrn_radiation_probe x-ray
_diffrn_radiation_type 'Cu K\a'
_diffrn_radiation_wavelength 1.54184
_diffrn_reflns_av_R_equivalents 0.0451
_diffrn_reflns_av_unetI/netI 0.0088
_diffrn_reflns_limit_h_max 7
_diffrn_reflns_limit_h_min -7
_diffrn_reflns_limit_k_max 9
_diffrn_reflns_limit_k_min -9
_diffrn_reflns_limit_l_max 30
_diffrn_reflns_limit_l_min -30
_diffrn_reflns_number 65972
_diffrn_reflns_theta_full 67.68
_diffrn_reflns_theta_max 67.71
_diffrn_reflns_theta_min 3.47
_diffrn_source 'micro-focus sealed X-ray tube'
_diffrn_source_type 'PhotonJet (Cu) X-ray Source'
_exptl_absorpt_coefficient_mu 0.627
_exptl_absorpt_correction_T_max 1.000
_exptl_absorpt_correction_T_min 0.432
_exptl_absorpt_correction_type gaussian
_exptl_absorpt_process_details
;
CrysAlisPro 1.171.43.131a (Rigaku Oxford Diffraction, 2024)
Numerical absorption correction based on gaussian integration over
a multifaceted crystal model
Empirical absorption correction using spherical harmonics,
implemented in SCALE3 ABSPACK scaling algorithm.
Empirical correction (ABSPACK) includes:
- Absorption correction using spherical harmonics
- Frame scaling
- Detector area scaling
;
_exptl_crystal_colour yellow
_exptl_crystal_density_diffrn 1.226
_exptl_crystal_description prism
_exptl_crystal_F_000 520
_exptl_crystal_size_max 0.340
_exptl_crystal_size_mid 0.310
_exptl_crystal_size_min 0.170
_refine_diff_density_max 0.173
_refine_diff_density_min -0.123
_refine_diff_density_rms 0.028
_refine_ls_abs_structure_details
;
 Flack x determined using 958 quotients [(I+)-(I-)]/[(I+)+(I-)]
 (Parsons, Flack and Wagner, Acta Cryst. B69 (2013) 249-259).
;
_refine_ls_abs_structure_Flack -0.02(2)
_refine_ls_extinction_coef 0.0061(7)
_refine_ls_extinction_expression FC^*^=KFC[1+0.001XFC^2^\L^3^/SIN(2\Q)]^-1/4^
_refine_ls_extinction_method 'SHELXL-2019/3 (Sheldrick 2019)'
_refine_ls_goodness_of_fit_ref 1.086
_refine_ls_hydrogen_treatment constr
_refine_ls_matrix_type full
_refine_ls_number_parameters 166
_refine_ls_number_reflns 2369
_refine_ls_number_restraints 0
_refine_ls_restrained_S_all 1.086
_refine_ls_R_factor_all 0.0241
_refine_ls_R_factor_gt 0.0241
_refine_ls_shift/su_max 0.000
_refine_ls_shift/su_mean 0.000
_refine_ls_structure_factor_coef Fsqd
_refine_ls_weighting_details 'W=1/[\S^2^(FO^2^)+(0.0307P)^2^+0.2821P] WHERE P=(FO^2^+2FC^2^)/3'
_refine_ls_weighting_scheme calc
_refine_ls_wR_factor_gt 0.0625
_refine_ls_wR_factor_ref 0.0625
_reflns_number_gt 2368
_reflns_number_total 2369
_reflns_threshold_expression I>2\s(I)
_cod_data_source_file d5cc00505a2.cif
_cod_data_source_block DP84
_cod_depositor_comments 'Adding full bibliography for 7134386.cif.'
_cod_database_code 7134386

loop_
_space_group_symop_id
_space_group_symop_operation_xyz
1 x,y,z
2 1/2-x,-y,1/2+z
3 1/2+x,1/2-y,-z
4 -x,1/2+y,1/2-z

loop_
_atom_site_aniso_label
_atom_site_aniso_U_11
_atom_site_aniso_U_22
_atom_site_aniso_U_33
_atom_site_aniso_U_23
_atom_site_aniso_U_13
_atom_site_aniso_U_12
O1 0.0321(6) 0.0266(6) 0.0177(5) 0.0032(4) 0.0066(5) -0.0011(5)
O2 0.0388(7) 0.0189(5) 0.0185(5) 0.0035(4) 0.0039(5) 0.0015(5)
C1 0.0168(7) 0.0179(7) 0.0133(6) -0.0004(5) 0.0006(5) -0.0025(6)
C2 0.0180(7) 0.0166(7) 0.0179(7) 0.0010(5) -0.0026(6) 0.0008(6)
C3 0.0223(7) 0.0192(7) 0.0163(7) 0.0001(6) -0.0034(6) -0.0022(6)
C4 0.0242(8) 0.0186(7) 0.0179(7) -0.0020(6) -0.0003(6) 0.0005(6)
C5 0.0200(7) 0.0233(8) 0.0191(7) -0.0023(6) -0.0008(6) 0.0038(6)
C6 0.0146(6) 0.0213(7) 0.0189(7) -0.0022(6) -0.0037(6) 0.0002(6)
C7 0.0226(7) 0.0213(7) 0.0187(7) 0.0005(6) -0.0038(6) 0.0048(6)
C8 0.0226(7) 0.0236(8) 0.0135(6) 0.0024(6) -0.0034(6) 0.0000(6)
C9 0.0172(7) 0.0202(7) 0.0133(6) 0.0002(6) -0.0026(5) -0.0019(6)
C10 0.0163(7) 0.0178(7) 0.0145(6) -0.0011(5) 0.0005(6) -0.0023(6)
C11 0.0178(7) 0.0220(7) 0.0142(7) -0.0011(6) -0.0024(5) -0.0033(6)
C12 0.0154(7) 0.0219(7) 0.0178(7) -0.0039(6) 0.0012(6) -0.0012(6)
C13 0.0147(6) 0.0184(7) 0.0200(7) -0.0021(6) -0.0027(5) -0.0028(6)
C14 0.0180(7) 0.0159(7) 0.0172(7) -0.0006(6) -0.0002(6) -0.0047(6)
C15 0.0247(8) 0.0213(7) 0.0268(8) 0.0015(6) 0.0039(6) 0.0017(7)
C16 0.0184(7) 0.0271(8) 0.0215(7) -0.0044(6) 0.0000(6) -0.0051(6)

loop_
_atom_site_label
_atom_site_type_symbol
_atom_site_thermal_displace_type
_atom_site_fract_x
_atom_site_fract_y
_atom_site_fract_z
_atom_site_occupancy
_atom_site_U_iso_or_equiv
_atom_site_calc_flag
_atom_site_refinement_flags
_atom_site_disorder_assembly
_atom_site_disorder_group
O1 O Uani 0.21926(18) 0.18989(14) 0.75638(4) 1.000 0.0255(3) d . . .
O2 O Uani 0.3855(2) 0.49624(13) 0.57529(4) 1.000 0.0254(3) d . . .
C1 C Uani 0.5412(2) 0.17141(18) 0.58423(5) 1.000 0.0160(4) d . . .
C2 C Uani 0.3398(2) 0.11708(18) 0.55445(6) 1.000 0.0175(4) d . . .
C3 C Uani 0.4028(2) 0.01759(18) 0.50575(5) 1.000 0.0193(4) d . . .
C4 C Uani 0.5439(2) -0.12959(18) 0.51873(6) 1.000 0.0202(4) d . . .
C5 C Uani 0.7349(2) -0.0806(2) 0.55302(6) 1.000 0.0208(4) d . . .
C6 C Uani 0.6517(2) 0.01402(19) 0.59895(5) 1.000 0.0183(4) d . . .
C7 C Uani 0.6299(3) -0.04961(19) 0.64750(6) 1.000 0.0209(4) d . . .
C8 C Uani 0.4964(2) 0.03188(18) 0.68564(5) 1.000 0.0199(4) d . . .
C9 C Uani 0.4257(2) 0.18630(18) 0.67852(5) 1.000 0.0169(4) d . . .
C10 C Uani 0.5086(2) 0.28409(17) 0.63226(5) 1.000 0.0162(4) d . . .
C11 C Uani 0.2796(2) 0.26170(19) 0.71649(5) 1.000 0.0180(4) d . . .
C12 C Uani 0.2033(2) 0.42914(19) 0.70521(6) 1.000 0.0184(4) d . . .
C13 C Uani 0.2439(2) 0.51041(18) 0.66052(6) 1.000 0.0177(4) d . . .
C14 C Uani 0.3756(2) 0.43337(18) 0.61856(5) 1.000 0.0170(4) d . . .
C15 C Uani 0.1551(3) 0.67648(19) 0.64843(6) 1.000 0.0243(4) d . . .
C16 C Uani 0.7261(2) 0.35801(19) 0.64844(6) 1.000 0.0223(4) d . . .
H1 H Uiso 0.63377 0.23122 0.55880 1.000 0.0190 c RU . .
H2A H Uiso 0.25005 0.04907 0.57771 1.000 0.0210 c RU . .
H2B H Uiso 0.25749 0.21497 0.54375 1.000 0.0210 c RU . .
H3A H Uiso 0.27323 -0.02221 0.48807 1.000 0.0230 c RU . .
H3B H Uiso 0.47833 0.09052 0.48095 1.000 0.0230 c RU . .
H4A H Uiso 0.59555 -0.17929 0.48567 1.000 0.0240 c RU . .
H4B H Uiso 0.45931 -0.21347 0.53746 1.000 0.0240 c RU . .
H5A H Uiso 0.81073 -0.17997 0.56519 1.000 0.0250 c RU . .
H5B H Uiso 0.83447 -0.01200 0.53256 1.000 0.0250 c RU . .
H7 H Uiso 0.70206 -0.14786 0.65668 1.000 0.0250 c RU . .
H8 H Uiso 0.45762 -0.02542 0.71666 1.000 0.0240 c RU . .
H12 H Uiso 0.12045 0.48277 0.73114 1.000 0.0220 c RU . .
H15A H Uiso 0.27072 0.75272 0.64059 1.000 0.0360 c RU . .
H15B H Uiso 0.07535 0.71680 0.67878 1.000 0.0360 c RU . .
H15C H Uiso 0.06093 0.66873 0.61800 1.000 0.0360 c RU . .
H16A H Uiso 0.70657 0.43310 0.67811 1.000 0.0340 c RU . .
H16B H Uiso 0.78653 0.41831 0.61873 1.000 0.0340 c RU . .
H16C H Uiso 0.82216 0.26912 0.65867 1.000 0.0340 c RU . .

loop_
_atom_type_symbol
_atom_type_description
_atom_type_scat_dispersion_real
_atom_type_scat_dispersion_imag
_atom_type_scat_source
C C 0.0181 0.0091 ' International Tables Vol C Tables 4.2.6.8 and 6.1.1.4'
H H 0.0000 0.0000 ' International Tables Vol C Tables 4.2.6.8 and 6.1.1.4'
O O 0.0492 0.0322 ' International Tables Vol C Tables 4.2.6.8 and 6.1.1.4'

loop_
_geom_angle_atom_site_label_1
_geom_angle_atom_site_label_2
_geom_angle_atom_site_label_3
_geom_angle
C2 C1 C6 105.15(11)
C2 C1 C10 116.65(11)
C6 C1 C10 111.69(11)
C1 C2 C3 109.47(10)
C2 C3 C4 112.94(11)
C3 C4 C5 112.15(12)
C4 C5 C6 107.47(11)
C1 C6 C5 113.95(11)
C1 C6 C7 120.49(13)
C5 C6 C7 123.78(14)
C6 C7 C8 119.97(14)
C7 C8 C9 122.06(13)
C8 C9 C10 118.67(12)
C8 C9 C11 120.61(12)
C10 C9 C11 120.64(12)
C1 C10 C9 110.56(11)
C1 C10 C14 111.53(11)
C1 C10 C16 108.74(11)
C9 C10 C14 114.01(11)
C9 C10 C16 107.62(11)
C14 C10 C16 103.98(11)
O1 C11 C9 122.60(14)
O1 C11 C12 119.83(13)
C9 C11 C12 117.57(12)
C11 C12 C13 123.95(13)
C12 C13 C14 120.50(13)
C12 C13 C15 123.25(13)
C14 C13 C15 116.19(13)
O2 C14 C10 121.06(12)
O2 C14 C13 120.06(13)
C10 C14 C13 118.71(11)
C2 C1 H1 108.00
C6 C1 H1 108.00
C10 C1 H1 108.00
C1 C2 H2A 110.00
C1 C2 H2B 110.00
C3 C2 H2A 110.00
C3 C2 H2B 110.00
H2A C2 H2B 108.00
C2 C3 H3A 109.00
C2 C3 H3B 109.00
C4 C3 H3A 109.00
C4 C3 H3B 109.00
H3A C3 H3B 108.00
C3 C4 H4A 109.00
C3 C4 H4B 109.00
C5 C4 H4A 109.00
C5 C4 H4B 109.00
H4A C4 H4B 108.00
C4 C5 H5A 110.00
C4 C5 H5B 110.00
C6 C5 H5A 110.00
C6 C5 H5B 110.00
H5A C5 H5B 108.00
C6 C7 H7 120.00
C8 C7 H7 120.00
C7 C8 H8 119.00
C9 C8 H8 119.00
C11 C12 H12 118.00
C13 C12 H12 118.00
C13 C15 H15A 109.00
C13 C15 H15B 109.00
C13 C15 H15C 109.00
H15A C15 H15B 109.00
H15A C15 H15C 109.00
H15B C15 H15C 109.00
C10 C16 H16A 109.00
C10 C16 H16B 109.00
C10 C16 H16C 109.00
H16A C16 H16B 109.00
H16A C16 H16C 109.00
H16B C16 H16C 109.00

loop_
_geom_bond_atom_site_label_1
_geom_bond_atom_site_label_2
_geom_bond_distance
O1 C11 1.2332(17)
O2 C14 1.2172(17)
C1 C2 1.5478(19)
C1 C6 1.507(2)
C1 C10 1.5432(19)
C2 C3 1.535(2)
C3 C4 1.530(2)
C4 C5 1.5438(19)
C5 C6 1.497(2)
C6 C7 1.348(2)
C7 C8 1.449(2)
C8 C9 1.346(2)
C9 C10 1.5160(19)
C9 C11 1.4722(19)
C10 C14 1.5185(19)
C10 C16 1.5576(18)
C11 C12 1.474(2)
C12 C13 1.342(2)
C13 C14 1.4937(19)
C13 C15 1.496(2)
C1 H1 1.0000
C2 H2A 0.9900
C2 H2B 0.9900
C3 H3A 0.9900
C3 H3B 0.9900
C4 H4A 0.9900
C4 H4B 0.9900
C5 H5A 0.9900
C5 H5B 0.9900
C7 H7 0.9500
C8 H8 0.9500
C12 H12 0.9500
C15 H15A 0.9800
C15 H15B 0.9800
C15 H15C 0.9800
C16 H16A 0.9800
C16 H16B 0.9800
C16 H16C 0.9800

loop_
_geom_hbond_atom_site_label_D
_geom_hbond_atom_site_label_H
_geom_hbond_atom_site_label_A
_geom_hbond_distance_DH
_geom_hbond_distance_HA
_geom_hbond_distance_DA
_geom_hbond_angle_DHA
_geom_hbond_site_symmetry_A
C2 H2B O2 0.99 2.56 3.1442(18) 118 .
C4 H4B O2 0.99 2.59 3.5147(18) 155 1_545
C15 H15B O1 0.98 2.50 3.392(2) 151 4_556

loop_
_geom_torsion_atom_site_label_1
_geom_torsion_atom_site_label_2
_geom_torsion_atom_site_label_3
_geom_torsion_atom_site_label_4
_geom_torsion
C6 C1 C2 C3 -60.01(14)
C10 C1 C2 C3 175.63(11)
C2 C1 C6 C5 66.85(14)
C2 C1 C6 C7 -98.53(16)
C10 C1 C6 C5 -165.72(11)
C10 C1 C6 C7 28.91(18)
C2 C1 C10 C9 75.39(14)
C2 C1 C10 C14 -52.58(16)
C2 C1 C10 C16 -166.67(12)
C6 C1 C10 C9 -45.57(14)
C6 C1 C10 C14 -173.54(11)
C6 C1 C10 C16 72.37(14)
C1 C2 C3 C4 55.42(15)
C2 C3 C4 C5 -50.93(15)
C3 C4 C5 C6 51.33(16)
C4 C5 C6 C1 -62.20(15)
C4 C5 C6 C7 102.62(17)
C1 C6 C7 C8 1.1(2)
C5 C6 C7 C8 -162.76(13)
C6 C7 C8 C9 -13.7(2)
C7 C8 C9 C10 -7.1(2)
C7 C8 C9 C11 176.18(13)
C8 C9 C10 C1 36.47(16)
C8 C9 C10 C14 163.07(12)
C8 C9 C10 C16 -82.16(15)
C11 C9 C10 C1 -146.78(12)
C11 C9 C10 C14 -20.18(17)
C11 C9 C10 C16 94.60(14)
C8 C9 C11 O1 1.4(2)
C8 C9 C11 C12 -178.01(12)
C10 C9 C11 O1 -175.27(12)
C10 C9 C11 C12 5.30(18)
C1 C10 C14 O2 -33.42(18)
C1 C10 C14 C13 151.28(12)
C9 C10 C14 O2 -159.51(13)
C9 C10 C14 C13 25.19(17)
C16 C10 C14 O2 83.60(15)
C16 C10 C14 C13 -91.70(14)
O1 C11 C12 C13 -173.33(13)
C9 C11 C12 C13 6.1(2)
C11 C12 C13 C14 -0.8(2)
C11 C12 C13 C15 176.41(14)
C12 C13 C14 O2 168.87(14)
C12 C13 C14 C10 -15.78(19)
C15 C13 C14 O2 -8.5(2)
C15 C13 C14 C10 166.86(13)
